data_2019556
loop_
_publ_author_name
'Orben, Claudia M.'
'Dittrich, Birger'

_publ_section_title
;
 Hydrogen ADPs with Cu <i>K</i>\a data? Invariom and Hirshfeld atom
 modelling of fluconazole
;
_journal_coeditor_code GZ3261
_journal_issue 6
_journal_name_full 'Acta Crystallographica Section C'
_journal_page_first 580
_journal_page_last 583
_journal_paper_doi 10.1107/S2053229614010195
_journal_volume 70
_journal_year 2014
_chemical_formula_iupac 'C13 H12 F2 N6 O, H2 O'
_chemical_formula_moiety 'C13 H12 F2 N6 O, H2 O'
_chemical_formula_sum 'C13 H14 F2 N6 O2'
_chemical_formula_weight 324.29
_chemical_name_common fluconazole
_chemical_name_systematic
;
2-(2,4-Difluorophenyl)-1,3-bis(1<i>H</i>-1,2,4-triazol-1-yl)propan-2-ol
monohydrate
;
_space_group_IT_number 2
_symmetry_cell_setting triclinic
_symmetry_space_group_name_Hall '-P 1'
_symmetry_space_group_name_H-M 'P -1'
_audit_creation_method 'TONTO v3.2 ($Rev: 176432 $)'
_cell_angle_alpha 70.990(2)
_cell_angle_beta 78.911(2)
_cell_angle_gamma 84.627(2)
_cell_formula_units_Z 2
_cell_length_a 5.5708(3)
_cell_length_b 11.6873(6)
_cell_length_c 12.1490(7)
_cell_measurement_reflns_used 9877
_cell_measurement_temperature 100(2)
_cell_measurement_theta_max 74.1062
_cell_measurement_theta_min 3.9067
_cell_volume 733.48(7)
_computing_cell_refinement 'SAINT (Bruker, 2013)'
_computing_data_collection 'APEX2 (Bruker, 2008)'
_computing_data_reduction 'SAINT (Bruker, 2013)'
_computing_molecular_graphics 'PLATON (Spek, 2009) and <i>ORTEPIII</i> (Burnett & Johnson, 1996)'
_computing_publication_material 'publCIF (Westrip, 2010)'
_computing_structure_refinement 'TONTO (Jayatilaka & Grimwood, 2003)'
_computing_structure_solution 'SHELXS97 (Sheldrick, 2008)'
_diffrn_ambient_temperature 100(2)
_diffrn_measured_fraction_theta_full 0.978
_diffrn_measured_fraction_theta_max 0.954
_diffrn_measurement_device_type 'Bruker SMART 6000'
_diffrn_measurement_method '\w and \f scans'
_diffrn_radiation_monochromator 'INCOATEC optics'
_diffrn_radiation_source 'rotating anode'
_diffrn_radiation_type CuK\a
_diffrn_radiation_wavelength 1.54178
_diffrn_reflns_av_R_equivalents 0.0304
_diffrn_reflns_limit_h_max 6
_diffrn_reflns_limit_h_min -6
_diffrn_reflns_limit_k_max 14
_diffrn_reflns_limit_k_min -14
_diffrn_reflns_limit_l_max 13
_diffrn_reflns_limit_l_min -14
_diffrn_reflns_number 15433
_diffrn_reflns_theta_full 67.679
_diffrn_reflns_theta_max 74.094
_diffrn_reflns_theta_min 3.906
_exptl_absorpt_coefficient_mu 1.042
_exptl_absorpt_correction_T_max 0.7538
_exptl_absorpt_correction_T_min 0.6819
_exptl_absorpt_correction_type empirical
_exptl_absorpt_process_details '(<i>SADABS</i>; Sheldrick, 2012)'
_exptl_crystal_colour colourless
_exptl_crystal_density_diffrn 1.470
_exptl_crystal_description block
_exptl_crystal_F_000 336
_exptl_crystal_size_max 0.18
_exptl_crystal_size_mid 0.10
_exptl_crystal_size_min 0.08
_refine_ls_extinction_method none
_refine_ls_goodness_of_fit_ref 2.9073
_refine_ls_hydrogen_treatment refall
_refine_ls_matrix_type full
_refine_ls_number_constraints 0
_refine_ls_number_parameters 264
_refine_ls_number_reflns 2824
_refine_ls_number_restraints 0
_refine_ls_R_factor_all 0.0214
_refine_ls_R_factor_gt 0.0214
_refine_ls_shift/su_max 0.0039
_refine_ls_structure_factor_coef F
_refine_ls_weighting_details w=1/\s(F)
_refine_ls_weighting_scheme calc
_refine_ls_wR_factor_ref 0.0272
_reflns_number_gt 2824
_reflns_number_total 2824
_reflns_threshold_expression 'I > 0\s(I)'
_cod_data_source_file gz3261sup1.cif
_cod_data_source_block Hirshfeld
_cod_depositor_comments 'Adding full bibliography for 2019555--2019559.cif.'
_cod_original_cell_volume 733.47(7)
_cod_original_sg_symbol_Hall '-p 1'
_cod_database_code 2019556
_cod_database_fobs_code 2019556

loop_
_space_group_symop_id
_space_group_symop_operation_xyz
1 +x,+y,+z
2 -x,-y,-z

loop_
_atom_site_label
_atom_site_fract_x
_atom_site_fract_y
_atom_site_fract_z
_atom_site_U_iso_or_equiv
_atom_site_adp_type
_atom_site_occupancy
F1 0.02430(7) 0.36907(3) 0.54116(3) 0.01810(10) Uani 1.0000000
F2 0.49847(9) 0.13586(4) 0.32711(4) 0.0329(2) Uani 1.0000000
O1 0.55129(7) 0.29168(4) 0.76740(4) 0.01420(10) Uani 1.0000000
O1W 0.47588(9) 0.26771(4) 0.99848(4) 0.01840(10) Uani 1.0000000
N1 0.27210(9) 0.51823(4) 0.75842(4) 0.01220(10) Uani 1.0000000
N2 0.04310(10) 0.55755(4) 0.79542(4) 0.01560(10) Uani 1.0000000
N3 0.31200(10) 0.59695(4) 0.89405(5) 0.0165(2) Uani 1.0000000
N4 0.13257(9) 0.13581(4) 0.83286(4) 0.01200(10) Uani 1.0000000
N5 0.01200(10) 0.07371(5) 0.78470(5) 0.0184(2) Uani 1.0000000
N6 0.25030(10) -0.05362(5) 0.90515(5) 0.0201(2) Uani 1.0000000
C1 0.34470(10) 0.32299(5) 0.71164(5) 0.0110(2) Uani 1.0000000
C2 0.38880(10) 0.27393(5) 0.60685(5) 0.0118(2) Uani 1.0000000
C3 0.22710(10) 0.29852(5) 0.52692(5) 0.0137(2) Uani 1.0000000
C4 0.25900(10) 0.25428(5) 0.43203(5) 0.0184(2) Uani 1.0000000
C5 0.46340(10) 0.17972(6) 0.41854(5) 0.0211(2) Uani 1.0000000
C6 0.62900(10) 0.14940(6) 0.49583(6) 0.0214(2) Uani 1.0000000
C7 0.59040(10) 0.19683(5) 0.58982(5) 0.0160(2) Uani 1.0000000
C8 0.31880(10) 0.46264(5) 0.66483(5) 0.0141(2) Uani 1.0000000
C13 0.27330(10) 0.05871(5) 0.90340(5) 0.0186(2) Uani 1.0000000
C12 0.08840(10) -0.03915(6) 0.83101(6) 0.0211(2) Uani 1.0000000
C11 0.11430(10) 0.26706(5) 0.79885(5) 0.0116(2) Uani 1.0000000
C10 0.42930(10) 0.54277(5) 0.81782(5) 0.0148(2) Uani 1.0000000
C9 0.07660(10) 0.60432(5) 0.87669(6) 0.0177(2) Uani 1.0000000
H1 0.511(2) 0.2910(10) 0.8500(10) 0.0318 Uiso 1.0000000
H1W 0.561(3) 0.1950(10) 1.0340(10) 0.0437 Uiso 1.0000000
H2W 0.538(3) 0.3250(10) 1.0230(10) 0.0440 Uiso 1.0000000
H4 0.130(2) 0.2781(9) 0.3727(9) 0.0385 Uiso 1.0000000
H6 0.781(2) 0.0904(9) 0.4837(8) 0.0411 Uiso 1.0000000
H7 0.718(2) 0.1731(8) 0.6517(8) 0.0269 Uiso 1.0000000
H8B 0.173(2) 0.4927(8) 0.6147(8) 0.0295 Uiso 1.0000000
H8A 0.491(2) 0.4949(8) 0.6084(8) 0.0308 Uiso 1.0000000
H13 0.383(2) 0.0856(9) 0.9511(9) 0.0494 Uiso 1.0000000
H12 0.028(2) -0.1113(9) 0.8119(9) 0.0457 Uiso 1.0000000
H11B -0.048(2) 0.2958(7) 0.7601(7) 0.0245 Uiso 1.0000000
H11A 0.095(2) 0.2924(7) 0.8775(7) 0.0247 Uiso 1.0000000
H10 0.616(2) 0.5228(9) 0.8037(8) 0.0400 Uiso 1.0000000
H9 -0.073(2) 0.6445(9) 0.9215(8) 0.0369 Uiso 1.0000000

loop_
_atom_site_aniso_label
_atom_site_aniso_U_11
_atom_site_aniso_U_22
_atom_site_aniso_U_33
_atom_site_aniso_U_12
_atom_site_aniso_U_13
_atom_site_aniso_U_23
F1 0.0187(2) 0.0177(2) 0.0208(2) 0.00310(10) -0.0114(2) -0.00630(10)
F2 0.0443(3) 0.0367(2) 0.0232(3) 0.0000(2) -0.0026(2) -0.0191(2)
O1 0.0081(2) 0.0190(2) 0.0160(2) 0.0002(2) -0.0041(2) -0.0053(2)
O1W 0.0241(2) 0.0169(2) 0.0174(3) 0.0003(2) -0.0100(2) -0.0063(2)
N1 0.0121(2) 0.0110(2) 0.0143(3) -0.0014(2) -0.0045(2) -0.0034(2)
N2 0.0122(2) 0.0179(2) 0.0186(3) 0.0002(2) -0.0063(2) -0.0066(2)
N3 0.0193(3) 0.0155(2) 0.0184(3) -0.0016(2) -0.0076(2) -0.0078(2)
N4 0.0119(2) 0.0111(2) 0.0118(2) -0.0011(2) -0.0027(2) -0.0015(2)
N5 0.0208(3) 0.0143(2) 0.0220(3) -0.0010(2) -0.0099(2) -0.0047(2)
N6 0.0294(3) 0.0108(2) 0.0191(3) 0.0027(2) -0.0087(2) -0.0019(2)
C1 0.0098(3) 0.0118(2) 0.0113(3) -0.0010(2) -0.0032(2) -0.0027(2)
C2 0.0113(3) 0.0128(2) 0.0114(3) -0.0012(2) -0.0024(2) -0.0034(2)
C3 0.0157(3) 0.0135(2) 0.0123(3) -0.0012(2) -0.0050(2) -0.0031(2)
C4 0.0245(3) 0.0186(3) 0.0134(3) -0.0027(2) -0.0059(3) -0.0047(2)
C5 0.0262(4) 0.0225(3) 0.0161(3) -0.0023(3) -0.0007(3) -0.0092(2)
C6 0.0193(3) 0.0234(3) 0.0235(4) 0.0020(2) -0.0002(3) -0.0130(3)
C7 0.0128(3) 0.0184(3) 0.0181(3) 0.0014(2) -0.0030(2) -0.0078(2)
C8 0.0175(3) 0.0119(2) 0.0128(3) -0.0027(2) -0.0046(2) -0.0022(2)
C13 0.0251(3) 0.0119(3) 0.0196(3) 0.0011(2) -0.0126(3) -0.0017(2)
C12 0.0301(3) 0.0123(2) 0.0233(3) -0.0019(2) -0.0084(3) -0.0065(2)
C11 0.0090(3) 0.0125(2) 0.0124(3) 0.0003(2) -0.0024(2) -0.0027(2)
C10 0.0120(3) 0.0154(2) 0.0196(3) -0.0014(2) -0.0057(2) -0.0071(2)
C9 0.0166(3) 0.0184(2) 0.0198(3) 0.0014(2) -0.0041(3) -0.0083(2)
